data_7021200
loop_
_publ_author_name
'Uesugi, Haruka'
'Tsukuda, Toshiaki'
'Takao, Koichiro'
'Tsubomura, Taro'

_publ_section_title
;
 Highly emissive platinum(ii) complexes bearing carbene and cyclometalated
 ligands.
;
_journal_issue 20
_journal_name_full 'Dalton transactions (Cambridge, England : 2003)'
_journal_page_first 7396
_journal_page_last 7403
_journal_paper_doi 10.1039/c3dt32866j
_journal_volume 42
_journal_year 2013
_chemical_formula_moiety 'C45 H41 B Cl3 N5 Pt'
_chemical_formula_sum 'C45 H41 B Cl3 N5 Pt'
_chemical_formula_weight 964.11
_space_group_IT_number 2
_symmetry_cell_setting triclinic
_symmetry_Int_Tables_number 2
_symmetry_space_group_name_Hall '-P 1'
_symmetry_space_group_name_H-M 'P -1'
_atom_sites_solution_hydrogens geom
_atom_sites_solution_primary direct
_atom_sites_solution_secondary difmap
_cell_angle_alpha 113.118(7)
_cell_angle_beta 101.147(6)
_cell_angle_gamma 99.392(6)
_cell_formula_units_Z 2
_cell_length_a 11.777(3)
_cell_length_b 14.164(4)
_cell_length_c 14.389(4)
_cell_measurement_reflns_used 4870
_cell_measurement_temperature 123
_cell_measurement_theta_max 27.10
_cell_measurement_theta_min 3.15
_cell_volume 2088.4(10)
_computing_cell_refinement CrystalClear
_computing_data_collection 'CrystalClear (Rigaku Corp., 2000)'
_computing_data_reduction CrystalClear
_computing_molecular_graphics 'CrystalStructure 4.0'
_computing_publication_material 'CrystalStructure 4.0 (Rigaku, 2010)'
_computing_structure_refinement 'SHELXL97 (Sheldrick, 2008)'
_computing_structure_solution 'SIR92 (Altomare, et al., 1994)'
_diffrn_ambient_temperature 123
_diffrn_detector_area_resol_mean 7.314
_diffrn_measured_fraction_theta_full 0.922
_diffrn_measured_fraction_theta_max 0.922
_diffrn_measurement_device_type 'Rigaku Saturn70'
_diffrn_measurement_method \w
_diffrn_radiation_type 'Mo K\a'
_diffrn_radiation_wavelength 0.71070
_diffrn_reflns_av_R_equivalents 0.0395
_diffrn_reflns_limit_h_max 15
_diffrn_reflns_limit_h_min -15
_diffrn_reflns_limit_k_max 18
_diffrn_reflns_limit_k_min -18
_diffrn_reflns_limit_l_max 18
_diffrn_reflns_limit_l_min -18
_diffrn_reflns_number 18951
_diffrn_reflns_theta_full 27.29
_diffrn_reflns_theta_max 27.29
_diffrn_standards_number 0
_exptl_absorpt_coefficient_mu 3.576
_exptl_absorpt_correction_T_max 0.489
_exptl_absorpt_correction_T_min 0.345
_exptl_absorpt_correction_type numerical
_exptl_absorpt_process_details 'NUMABS (Rigaku, 1999)'
_exptl_crystal_colour yellow
_exptl_crystal_density_diffrn 1.533
_exptl_crystal_density_method 'not measured'
_exptl_crystal_description chunk
_exptl_crystal_F_000 960.00
_exptl_crystal_size_max 0.200
_exptl_crystal_size_mid 0.200
_exptl_crystal_size_min 0.200
_refine_diff_density_max 3.280
_refine_diff_density_min -3.430
_refine_ls_extinction_coef 0.0029(4)
_refine_ls_extinction_method SHELXL
_refine_ls_goodness_of_fit_ref 1.139
_refine_ls_hydrogen_treatment constr
_refine_ls_number_parameters 499
_refine_ls_number_reflns 8663
_refine_ls_number_restraints 33
_refine_ls_R_factor_gt 0.0875
_refine_ls_shift/su_max 0.006
_refine_ls_structure_factor_coef Fsqd
_refine_ls_weighting_details 'w = 1/[\s^2^(Fo^2^)+(0.0334P)^2^+38.1405P] where P=(Fo^2^+2Fc^2^)/3'
_refine_ls_weighting_scheme calc
_refine_ls_wR_factor_ref 0.1799
_reflns_number_gt 7810
_reflns_number_total 8663
_reflns_threshold_expression F^2^>2.0\s(F^2^)
_cod_data_source_file c3dt32866j.txt
_cod_data_source_block PtppyL1
_cod_original_cell_volume 2088.4(11)
_cod_database_code 7021200

loop_
_symmetry_equiv_pos_site_id
_symmetry_equiv_pos_as_xyz
1 +X,+Y,+Z
2 -X,-Y,-Z

loop_
_atom_site_label
_atom_site_type_symbol
_atom_site_fract_x
_atom_site_fract_y
_atom_site_fract_z
_atom_site_U_iso_or_equiv
_atom_site_adp_type
_atom_site_occupancy
_atom_site_symmetry_multiplicity
_atom_site_calc_flag
_atom_site_refinement_flags
Pt1 Pt 0.23463(4) 0.30420(3) 0.86644(3) 0.03504(17) Uani 1.0 2 d .
Cl1 Cl 0.0966(7) 0.6160(6) 0.2762(6) 0.127(3) Uani 1.0 2 d .
Cl2 Cl -0.1037(12) 0.4911(16) 0.285(3) 0.56(3) Uani 1.0 2 d .
Cl3 Cl -0.0361(11) 0.7080(18) 0.4172(9) 0.366(13) Uani 1.0 2 d .
N1 N 0.1103(8) 0.2898(7) 1.0331(7) 0.034(2) Uani 1.0 2 d .
N2 N 0.0013(8) 0.1965(7) 0.8732(7) 0.0309(19) Uani 1.0 2 d .
N3 N 0.0663(7) 0.0887(7) 0.7289(7) 0.0306(19) Uani 1.0 2 d .
N4 N 0.2437(7) 0.0651(7) 0.7393(7) 0.0313(19) Uani 1.0 2 d .
N5 N 0.3567(9) 0.3517(7) 0.7950(7) 0.043(3) Uani 1.0 2 d .
C1 C 0.2723(11) 0.4677(9) 0.9498(8) 0.040(3) Uani 1.0 2 d .
C2 C 0.2170(15) 0.5255(9) 1.0209(10) 0.058(4) Uani 1.0 2 d .
C3 C 0.2492(18) 0.6385(10) 1.0685(11) 0.075(6) Uani 1.0 2 d .
C4 C 0.3401(15) 0.6936(9) 1.0446(11) 0.066(5) Uani 1.0 2 d .
C5 C 0.3944(13) 0.6385(9) 0.9721(11) 0.059(4) Uani 1.0 2 d .
C6 C 0.3611(12) 0.5244(9) 0.9225(9) 0.045(3) Uani 1.0 2 d .
C7 C 0.4048(10) 0.4611(9) 0.8362(9) 0.041(3) Uani 1.0 2 d .
C8 C 0.4797(12) 0.5032(11) 0.7913(12) 0.057(4) Uani 1.0 2 d .
C9 C 0.5090(12) 0.4354(11) 0.7041(12) 0.060(4) Uani 1.0 2 d .
C10 C 0.4603(12) 0.3242(11) 0.6611(10) 0.056(4) Uani 1.0 2 d .
C11 C 0.3866(12) 0.2877(10) 0.7085(9) 0.048(3) Uani 1.0 2 d .
C12 C 0.2146(11) 0.3517(9) 1.1272(9) 0.047(3) Uani 1.0 2 d .
C13 C 0.1104(10) 0.2659(8) 0.9328(8) 0.033(3) Uani 1.0 2 d .
C14 C 0.0012(10) 0.2347(9) 1.0373(9) 0.037(3) Uani 1.0 2 d .
C15 C -0.0656(10) 0.1751(9) 0.9351(9) 0.035(3) Uani 1.0 2 d .
C16 C -0.0268(10) 0.1428(10) 0.7576(9) 0.041(3) Uani 1.0 2 d .
C17 C 0.1854(9) 0.1419(8) 0.7728(8) 0.029(2) Uani 1.0 2 d .
C18 C 0.0499(9) -0.0189(8) 0.6692(8) 0.030(2) Uani 1.0 2 d .
C19 C 0.1629(10) -0.0345(9) 0.6752(9) 0.034(3) Uani 1.0 2 d .
C20 C 0.3738(10) 0.0793(11) 0.7761(11) 0.048(3) Uani 1.0 2 d .
C21 C 0.4965(9) 0.1988(7) 0.3043(8) 0.026(2) Uani 1.0 2 d .
C22 C 0.5468(9) 0.2433(9) 0.2454(8) 0.034(3) Uani 1.0 2 d .
C23 C 0.6685(11) 0.2981(9) 0.2768(10) 0.045(3) Uani 1.0 2 d .
C24 C 0.7460(10) 0.3084(9) 0.3697(9) 0.038(3) Uani 1.0 2 d .
C25 C 0.6995(9) 0.2652(8) 0.4294(8) 0.031(2) Uani 1.0 2 d .
C26 C 0.5764(8) 0.2106(8) 0.3972(8) 0.029(2) Uani 1.0 2 d .
C27 C 0.3025(9) 0.0738(7) 0.1386(7) 0.026(2) Uani 1.0 2 d .
C28 C 0.1962(9) 0.0715(8) 0.0703(8) 0.030(2) Uani 1.0 2 d .
C29 C 0.1589(10) 0.0073(8) -0.0383(8) 0.033(3) Uani 1.0 2 d .
C30 C 0.2267(11) -0.0607(9) -0.0857(9) 0.039(3) Uani 1.0 2 d .
C31 C 0.3338(10) -0.0602(9) -0.0233(8) 0.035(3) Uani 1.0 2 d .
C32 C 0.3692(9) 0.0071(8) 0.0860(8) 0.029(2) Uani 1.0 2 d .
C33 C 0.3234(8) 0.0634(7) 0.3283(7) 0.025(2) Uani 1.0 2 d .
C34 C 0.3515(9) -0.0368(7) 0.2910(8) 0.031(3) Uani 1.0 2 d .
C35 C 0.3392(10) -0.1032(8) 0.3436(8) 0.039(3) Uani 1.0 2 d .
C36 C 0.2973(10) -0.0708(7) 0.4346(7) 0.040(3) Uani 1.0 2 d .
C37 C 0.2699(10) 0.0290(7) 0.4707(8) 0.035(3) Uani 1.0 2 d .
C38 C 0.2745(9) 0.0952(7) 0.4173(6) 0.028(3) Uani 1.0 2 d .
C39 C 0.2804(9) 0.2389(8) 0.3130(8) 0.027(2) Uani 1.0 2 d .
C40 C 0.1545(9) 0.2170(9) 0.2934(8) 0.032(3) Uani 1.0 2 d .
C41 C 0.0948(10) 0.2950(9) 0.3318(9) 0.039(3) Uani 1.0 2 d .
C42 C 0.1583(11) 0.4008(9) 0.3943(10) 0.043(3) Uani 1.0 2 d .
C43 C 0.2849(10) 0.4269(9) 0.4177(9) 0.036(3) Uani 1.0 2 d .
C44 C 0.3429(9) 0.3470(8) 0.3767(8) 0.027(2) Uani 1.0 2 d .
C45 C -0.0366(12) 0.6164(13) 0.3033(11) 0.059(4) Uani 1.0 2 d .
B1 B 0.3499(10) 0.1443(9) 0.2690(9) 0.028(3) Uani 1.0 2 d .
H2 H 0.1560 0.4887 1.0382 0.0690 Uiso 1.0 2 calc R
H3 H 0.2092 0.6764 1.1163 0.0902 Uiso 1.0 2 calc R
H4 H 0.3644 0.7692 1.0785 0.0786 Uiso 1.0 2 calc R
H5 H 0.4546 0.6764 0.9546 0.0705 Uiso 1.0 2 calc R
H8 H 0.5111 0.5781 0.8197 0.0688 Uiso 1.0 2 calc R
H9 H 0.5616 0.4640 0.6737 0.0716 Uiso 1.0 2 calc R
H10 H 0.4784 0.2767 0.6012 0.0673 Uiso 1.0 2 calc R
H11 H 0.3537 0.2130 0.6800 0.0577 Uiso 1.0 2 calc R
H12A H 0.2748 0.3939 1.1103 0.0561 Uiso 1.0 2 calc R
H12B H 0.2497 0.3029 1.1491 0.0561 Uiso 1.0 2 calc R
H12C H 0.1885 0.3994 1.1846 0.0561 Uiso 1.0 2 calc R
H14 H -0.0208 0.2384 1.0985 0.0444 Uiso 1.0 2 calc R
H15 H -0.1434 0.1279 0.9109 0.0415 Uiso 1.0 2 calc R
H16A H -0.1063 0.0903 0.7275 0.0497 Uiso 1.0 2 calc R
H16B H -0.0296 0.1957 0.7288 0.0497 Uiso 1.0 2 calc R
H18 H -0.0244 -0.0715 0.6316 0.0365 Uiso 1.0 2 calc R
H19 H 0.1821 -0.1001 0.6423 0.0404 Uiso 1.0 2 calc R
H20A H 0.3889 0.0425 0.8205 0.0571 Uiso 1.0 2 calc R
H20B H 0.4144 0.1554 0.8171 0.0571 Uiso 1.0 2 calc R
H20C H 0.4048 0.0496 0.7153 0.0571 Uiso 1.0 2 calc R
H22 H 0.4966 0.2361 0.1815 0.0402 Uiso 1.0 2 calc R
H23 H 0.6985 0.3283 0.2351 0.0538 Uiso 1.0 2 calc R
H24 H 0.8287 0.3444 0.3909 0.0454 Uiso 1.0 2 calc R
H25 H 0.7505 0.2720 0.4928 0.0367 Uiso 1.0 2 calc R
H26 H 0.5468 0.1811 0.4396 0.0349 Uiso 1.0 2 calc R
H28 H 0.1480 0.1160 0.1001 0.0355 Uiso 1.0 2 calc R
H29 H 0.0874 0.0096 -0.0803 0.0396 Uiso 1.0 2 calc R
H30 H 0.2000 -0.1063 -0.1591 0.0469 Uiso 1.0 2 calc R
H31 H 0.3820 -0.1043 -0.0539 0.0425 Uiso 1.0 2 calc R
H32 H 0.4430 0.0074 0.1270 0.0343 Uiso 1.0 2 calc R
H34 H 0.3790 -0.0597 0.2300 0.0373 Uiso 1.0 2 calc R
H35 H 0.3590 -0.1693 0.3177 0.0463 Uiso 1.0 2 calc R
H36 H 0.2879 -0.1145 0.4701 0.0476 Uiso 1.0 2 calc R
H37 H 0.2471 0.0533 0.5341 0.0420 Uiso 1.0 2 calc R
H38 H 0.2467 0.1575 0.4394 0.0334 Uiso 1.0 2 calc R
H40 H 0.1080 0.1453 0.2518 0.0384 Uiso 1.0 2 calc R
H41 H 0.0097 0.2756 0.3151 0.0462 Uiso 1.0 2 calc R
H42 H 0.1179 0.4541 0.4207 0.0510 Uiso 1.0 2 calc R
H43 H 0.3308 0.4984 0.4611 0.0435 Uiso 1.0 2 calc R
H44 H 0.4279 0.3666 0.3927 0.0326 Uiso 1.0 2 calc R
H45 H -0.0883 0.6293 0.2481 0.0704 Uiso 1.0 2 calc R

loop_
_atom_site_aniso_label
_atom_site_aniso_U_11
_atom_site_aniso_U_22
_atom_site_aniso_U_33
_atom_site_aniso_U_12
_atom_site_aniso_U_13
_atom_site_aniso_U_23
Pt1 0.0422(3) 0.0249(3) 0.0347(3) 0.00033(16) -0.00007(17) 0.01819(17)
Cl1 0.137(6) 0.143(6) 0.130(5) 0.077(5) 0.043(5) 0.070(5)
Cl2 0.199(12) 0.49(3) 0.99(5) -0.194(14) -0.28(2) 0.63(4)
Cl3 0.209(11) 0.85(4) 0.148(8) 0.273(18) 0.099(8) 0.248(16)
N1 0.045(6) 0.023(4) 0.028(5) 0.001(4) -0.005(4) 0.016(4)
N2 0.024(5) 0.029(5) 0.038(5) 0.010(4) 0.004(4) 0.013(4)
N3 0.021(5) 0.027(5) 0.038(5) 0.008(4) 0.001(4) 0.012(4)
N4 0.018(4) 0.037(5) 0.050(6) 0.010(4) 0.008(4) 0.030(5)
N5 0.054(7) 0.030(5) 0.032(5) -0.008(5) -0.002(5) 0.015(4)
C1 0.062(8) 0.030(6) 0.028(6) 0.003(5) 0.003(5) 0.020(5)
C2 0.105(12) 0.027(6) 0.037(7) 0.014(7) 0.016(7) 0.015(5)
C3 0.147(16) 0.022(6) 0.041(7) 0.008(8) 0.003(9) 0.015(6)
C4 0.098(12) 0.015(6) 0.050(8) 0.002(7) -0.017(8) 0.002(6)
C5 0.064(9) 0.027(6) 0.060(9) -0.008(6) -0.021(7) 0.020(6)
C6 0.055(8) 0.028(6) 0.038(6) -0.004(5) -0.009(6) 0.017(5)
C7 0.037(6) 0.033(6) 0.044(7) -0.009(5) -0.012(5) 0.027(5)
C8 0.043(8) 0.040(7) 0.079(10) -0.013(6) 0.004(7) 0.032(7)
C9 0.046(8) 0.061(9) 0.081(10) -0.014(7) 0.007(7) 0.056(9)
C10 0.059(9) 0.066(9) 0.040(7) -0.008(7) 0.015(6) 0.028(7)
C11 0.057(8) 0.037(6) 0.037(7) -0.013(6) 0.004(6) 0.018(6)
C12 0.051(8) 0.043(7) 0.038(6) -0.011(6) -0.005(6) 0.027(6)
C13 0.041(6) 0.020(5) 0.036(6) 0.013(5) -0.002(5) 0.013(5)
C14 0.041(7) 0.035(6) 0.040(6) 0.015(5) 0.010(5) 0.021(5)
C15 0.028(6) 0.036(6) 0.047(7) 0.016(5) 0.013(5) 0.021(5)
C16 0.025(6) 0.051(7) 0.037(6) 0.016(5) -0.009(5) 0.014(6)
C17 0.025(5) 0.026(5) 0.037(6) 0.004(4) -0.000(4) 0.021(5)
C18 0.025(5) 0.030(5) 0.033(6) -0.000(4) 0.010(5) 0.013(5)
C19 0.039(6) 0.033(6) 0.042(6) 0.013(5) 0.018(5) 0.025(5)
C20 0.026(6) 0.069(9) 0.061(8) 0.016(6) 0.011(6) 0.041(7)
C21 0.027(5) 0.023(5) 0.032(5) 0.010(4) 0.007(4) 0.014(4)
C22 0.029(6) 0.041(6) 0.031(6) 0.004(5) 0.005(5) 0.020(5)
C23 0.042(7) 0.040(7) 0.054(8) 0.003(6) 0.015(6) 0.025(6)
C24 0.026(6) 0.032(6) 0.050(7) 0.007(5) 0.008(5) 0.013(5)
C25 0.024(5) 0.027(5) 0.038(6) 0.005(4) 0.005(5) 0.013(5)
C26 0.018(5) 0.027(5) 0.044(6) 0.006(4) 0.006(4) 0.019(5)
C27 0.030(5) 0.021(5) 0.025(5) 0.005(4) 0.001(4) 0.013(4)
C28 0.033(6) 0.029(5) 0.032(5) 0.007(5) 0.010(5) 0.019(5)
C29 0.031(6) 0.038(6) 0.034(6) 0.007(5) 0.001(5) 0.024(5)
C30 0.054(8) 0.032(6) 0.031(6) 0.008(5) 0.010(5) 0.016(5)
C31 0.038(6) 0.045(6) 0.031(6) 0.017(5) 0.015(5) 0.021(5)
C32 0.022(5) 0.035(6) 0.034(6) 0.011(4) 0.011(4) 0.018(5)
C33 0.017(5) 0.026(5) 0.030(5) 0.004(4) -0.001(4) 0.014(4)
C34 0.022(5) 0.032(5) 0.042(6) 0.010(4) 0.006(5) 0.019(5)
C35 0.034(6) 0.037(6) 0.052(7) 0.013(5) 0.005(5) 0.029(6)
C36 0.040(7) 0.040(6) 0.037(6) -0.003(5) -0.002(5) 0.028(5)
C37 0.035(6) 0.037(6) 0.025(5) -0.005(5) 0.002(5) 0.015(5)
C38 0.054(6) 0.016(4) 0.013(4) -0.003(4) 0.008(4) 0.011(4)
C39 0.026(5) 0.037(6) 0.032(5) 0.015(5) 0.010(4) 0.024(5)
C40 0.032(6) 0.035(6) 0.038(6) 0.015(5) 0.013(5) 0.022(5)
C41 0.036(6) 0.052(7) 0.046(7) 0.024(6) 0.019(5) 0.033(6)
C42 0.046(7) 0.044(7) 0.052(7) 0.031(6) 0.021(6) 0.025(6)
C43 0.042(7) 0.036(6) 0.036(6) 0.017(5) 0.014(5) 0.016(5)
C44 0.028(5) 0.033(5) 0.028(5) 0.010(5) 0.010(4) 0.019(5)
C45 0.045(8) 0.098(11) 0.063(9) 0.019(8) 0.014(7) 0.065(9)
B1 0.023(6) 0.027(6) 0.032(6) 0.003(5) -0.001(5) 0.018(5)

loop_
_atom_type_symbol
_atom_type_description
_atom_type_scat_dispersion_real
_atom_type_scat_dispersion_imag
_atom_type_scat_source
C C 0.0033 0.0016
;
International Tables for Crystallography
(1992, Vol. C, Tables 4.2.6.8 and 6.1.1.4)
;
H H 0.0000 0.0000
;
International Tables for Crystallography
(1992, Vol. C, Table 6.1.1.4)
;
B B 0.0013 0.0007
;
International Tables for Crystallography
(1992, Vol. C, Tables 4.2.6.8 and 6.1.1.4)
;
Cl Cl 0.1484 0.1585
;
International Tables for Crystallography
(1992, Vol. C, Tables 4.2.6.8 and 6.1.1.4)
;
N N 0.0061 0.0033
;
International Tables for Crystallography
(1992, Vol. C, Tables 4.2.6.8 and 6.1.1.4)
;
Pt Pt -1.7033 8.3905
;
International Tables for Crystallography
(1992, Vol. C, Tables 4.2.6.8 and 6.1.1.4)
;

loop_
_geom_angle_atom_site_label_1
_geom_angle_atom_site_label_2
_geom_angle_atom_site_label_3
_geom_angle
_geom_angle_publ_flag
N5 Pt1 C1 80.1(5) yes
N5 Pt1 C13 175.7(5) yes
N5 Pt1 C17 99.4(4) yes
C1 Pt1 C13 97.2(5) yes
C1 Pt1 C17 174.8(5) yes
C13 Pt1 C17 82.9(4) yes
C12 N1 C13 125.7(10) yes
C12 N1 C14 122.5(10) yes
C13 N1 C14 111.2(8) yes
C13 N2 C15 111.5(9) yes
C13 N2 C16 120.6(10) yes
C15 N2 C16 127.3(8) yes
C16 N3 C17 120.8(8) yes
C16 N3 C18 126.9(8) yes
C17 N3 C18 111.8(9) yes
C17 N4 C19 111.3(8) yes
C17 N4 C20 125.6(8) yes
C19 N4 C20 122.6(10) yes
Pt1 N5 C7 115.2(8) yes
Pt1 N5 C11 127.0(8) yes
C7 N5 C11 117.6(12) yes
Pt1 C1 C2 128.2(10) yes
Pt1 C1 C6 113.4(9) yes
C2 C1 C6 118.2(11) yes
C1 C2 C3 121.8(15) yes
C2 C3 C4 119.6(16) yes
C3 C4 C5 120.1(12) yes
C4 C5 C6 120.6(14) yes
C1 C6 C5 119.7(12) yes
C1 C6 C7 116.7(10) yes
C5 C6 C7 123.3(13) yes
N5 C7 C6 114.4(12) yes
N5 C7 C8 121.0(11) yes
C6 C7 C8 124.4(11) yes
C7 C8 C9 119.7(13) yes
C8 C9 C10 120.0(16) yes
C9 C10 C11 117.5(13) yes
N5 C11 C10 124.3(12) yes
Pt1 C13 N1 133.6(7) yes
Pt1 C13 N2 121.5(8) yes
N1 C13 N2 104.8(10) yes
N1 C14 C15 105.5(11) yes
N2 C15 C14 107.0(9) yes
N2 C16 N3 109.0(9) yes
Pt1 C17 N3 119.6(8) yes
Pt1 C17 N4 136.0(7) yes
N3 C17 N4 104.4(8) yes
N3 C18 C19 106.2(8) yes
N4 C19 C18 106.3(9) yes
C22 C21 C26 115.7(9) yes
C22 C21 B1 120.6(10) yes
C26 C21 B1 123.5(11) yes
C21 C22 C23 122.7(11) yes
C22 C23 C24 120.2(14) yes
C23 C24 C25 118.5(10) yes
C24 C25 C26 120.7(11) yes
C21 C26 C25 122.1(12) yes
C28 C27 C32 113.6(8) yes
C28 C27 B1 126.3(9) yes
C32 C27 B1 120.1(9) yes
C27 C28 C29 123.5(10) yes
C28 C29 C30 120.2(10) yes
C29 C30 C31 119.1(9) yes
C30 C31 C32 118.8(11) yes
C27 C32 C31 124.6(10) yes
C34 C33 C38 119.3(10) yes
C34 C33 B1 119.7(9) yes
C38 C33 B1 121.1(8) yes
C33 C34 C35 121.3(10) yes
C34 C35 C36 120.3(10) yes
C35 C36 C37 117.6(11) yes
C36 C37 C38 123.9(10) yes
C33 C38 C37 117.2(9) yes
C40 C39 C44 114.7(10) yes
C40 C39 B1 122.6(8) yes
C44 C39 B1 122.7(9) yes
C39 C40 C41 123.4(9) yes
C40 C41 C42 120.8(11) yes
C41 C42 C43 118.1(12) yes
C42 C43 C44 120.1(9) yes
C39 C44 C43 122.9(10) yes
Cl1 C45 Cl2 108.7(12) yes
Cl1 C45 Cl3 117.1(8) yes
Cl2 C45 Cl3 111.7(16) yes
C21 B1 C27 108.7(9) yes
C21 B1 C33 108.9(9) yes
C21 B1 C39 109.5(7) yes
C27 B1 C33 110.0(8) yes
C27 B1 C39 112.8(9) yes
C33 B1 C39 106.8(9) yes

loop_
_geom_bond_atom_site_label_1
_geom_bond_atom_site_label_2
_geom_bond_distance
_geom_bond_publ_flag
Pt1 N5 2.091(12) yes
Pt1 C1 2.068(10) yes
Pt1 C13 2.009(13) yes
Pt1 C17 2.065(9) yes
Cl1 C45 1.689(17) yes
Cl2 C45 1.71(3) yes
Cl3 C45 1.64(2) yes
N1 C12 1.479(13) yes
N1 C13 1.347(15) yes
N1 C14 1.415(16) yes
N2 C13 1.362(12) yes
N2 C15 1.381(17) yes
N2 C16 1.472(14) yes
N3 C16 1.470(16) yes
N3 C17 1.368(12) yes
N3 C18 1.382(13) yes
N4 C17 1.359(14) yes
N4 C19 1.396(12) yes
N4 C20 1.474(14) yes
N5 C7 1.391(14) yes
N5 C11 1.372(16) yes
C1 C2 1.38(2) yes
C1 C6 1.42(2) yes
C2 C3 1.419(17) yes
C3 C4 1.40(3) yes
C4 C5 1.37(3) yes
C5 C6 1.434(16) yes
C6 C7 1.461(18) yes
C7 C8 1.38(3) yes
C8 C9 1.39(2) yes
C9 C10 1.41(2) yes
C10 C11 1.36(3) yes
C14 C15 1.362(14) yes
C18 C19 1.377(16) yes
C21 C22 1.400(18) yes
C21 C26 1.410(15) yes
C21 B1 1.659(14) yes
C22 C23 1.404(15) yes
C23 C24 1.404(19) yes
C24 C25 1.38(2) yes
C25 C26 1.416(13) yes
C27 C28 1.421(15) yes
C27 C32 1.412(15) yes
C27 B1 1.664(14) yes
C28 C29 1.396(13) yes
C29 C30 1.406(17) yes
C30 C31 1.397(17) yes
C31 C32 1.413(13) yes
C33 C34 1.427(13) yes
C33 C38 1.446(14) yes
C33 B1 1.702(18) yes
C34 C35 1.426(18) yes
C35 C36 1.422(16) yes
C36 C37 1.418(14) yes
C37 C38 1.426(16) yes
C39 C40 1.413(15) yes
C39 C44 1.413(12) yes
C39 B1 1.661(17) yes
C40 C41 1.396(18) yes
C41 C42 1.388(15) yes
C42 C43 1.415(17) yes
C43 C44 1.406(17) yes
